data_7122238
loop_
_publ_author_name
'Arab Fashapoyeh, Marzieh'
'Mirzaei, Masoud'
'Eshtiagh-Hosseini, Hossein'
'Rajagopal, Ashwene'
'Lechner, Manuel'
'Liu, Rongji'
'Streb, Carsten'

_publ_section_title
;
 Photochemical and electrochemical hydrogen evolution reactivity of
 lanthanide-functionalized polyoxotungstates.
;
_journal_issue 74
_journal_name_full 'Chemical communications (Cambridge, England)'
_journal_page_first 10427
_journal_page_last 10430
_journal_paper_doi 10.1039/c8cc06334f
_journal_volume 54
_journal_year 2018
_chemical_absolute_configuration unk
_chemical_formula_moiety 'C13 Dy1.45 K6 N2 O63.75 Si W11'
_chemical_formula_sum 'C13 Dy1.45 K6 N2 O63.75 Si W11'
_chemical_formula_weight 3724.81
_space_group_crystal_system monoclinic
_space_group_IT_number 4
_space_group_name_Hall 'P 2yb'
_space_group_name_H-M_alt 'P 1 21 1'
_symmetry_space_group_name_Hall 'P 2yb'
_symmetry_space_group_name_H-M 'P 1 21 1'
_atom_sites_solution_primary direct
_audit_creation_date 2018-06-24
_audit_creation_method
;
Olex2 1.2
(compiled 2018.05.29 svn.r3508 for OlexSys, GUI svn.r5506)
;
_audit_update_record
;
2018-07-24 deposited with the CCDC.
2018-08-23 downloaded from the CCDC.
;
_cell_angle_alpha 90
_cell_angle_beta 103.3465(19)
_cell_angle_gamma 90
_cell_formula_units_Z 2
_cell_length_a 10.6779(5)
_cell_length_b 20.1665(9)
_cell_length_c 15.5021(8)
_cell_measurement_reflns_used 9179
_cell_measurement_temperature 150(2)
_cell_measurement_theta_max 36.23
_cell_measurement_theta_min 2.62
_cell_volume 3248.0(3)
_computing_cell_refinement 'SAINT v8.37A (Bruker, 2015)'
_computing_data_reduction 'SAINT v8.37A (Bruker, 2015)'
_computing_molecular_graphics 'Olex2 (Dolomanov et al., 2009)'
_computing_publication_material 'Olex2 (Dolomanov et al., 2009)'
_computing_structure_refinement 'ShelXL (Sheldrick, 2015)'
_computing_structure_solution 'ShelXS (Sheldrick, 2008)'
_diffrn_ambient_temperature 149.98
_diffrn_measured_fraction_theta_full 0.997
_diffrn_measured_fraction_theta_max 0.997
_diffrn_measurement_device_type 'Bruker APEX-II CCD'
_diffrn_measurement_method '\f and \w scans'
_diffrn_radiation_type MoK\a
_diffrn_radiation_wavelength 0.71073
_diffrn_reflns_av_R_equivalents 0.0575
_diffrn_reflns_av_unetI/netI 0.0383
_diffrn_reflns_Laue_measured_fraction_full 0.997
_diffrn_reflns_Laue_measured_fraction_max 0.997
_diffrn_reflns_limit_h_max 13
_diffrn_reflns_limit_h_min -13
_diffrn_reflns_limit_k_max 24
_diffrn_reflns_limit_k_min -24
_diffrn_reflns_limit_l_max 18
_diffrn_reflns_limit_l_min -18
_diffrn_reflns_number 70843
_diffrn_reflns_point_group_measured_fraction_full 0.997
_diffrn_reflns_point_group_measured_fraction_max 0.997
_diffrn_reflns_theta_full 25.242
_diffrn_reflns_theta_max 25.680
_diffrn_reflns_theta_min 3.575
_diffrn_standards_number 0
_exptl_absorpt_coefficient_mu 21.561
_exptl_absorpt_correction_T_max 0.7471
_exptl_absorpt_correction_T_min 0.3205
_exptl_absorpt_correction_type multi-scan
_exptl_absorpt_process_details
;
SADABS-2016/2 (Bruker,2016/2) was used for absorption correction.
wR2(int) was 0.1411 before and 0.0783 after correction.
The Ratio of minimum to maximum transmission is 0.4290.
The \l/2 correction factor is Not present.
;
_exptl_crystal_colour colourless
_exptl_crystal_colour_primary colourless
_exptl_crystal_density_diffrn 3.809
_exptl_crystal_description block
_exptl_crystal_F_000 3279
_exptl_crystal_size_max 0.2
_exptl_crystal_size_mid 0.15
_exptl_crystal_size_min 0.12
_refine_diff_density_max 1.843
_refine_diff_density_min -2.915
_refine_diff_density_rms 0.282
_refine_ls_abs_structure_details
;
 Refined as an inversion twin.
;
_refine_ls_abs_structure_Flack 0.51(2)
_refine_ls_extinction_method none
_refine_ls_goodness_of_fit_ref 1.078
_refine_ls_hydrogen_treatment undef
_refine_ls_matrix_type full
_refine_ls_number_parameters 448
_refine_ls_number_reflns 12297
_refine_ls_number_restraints 67
_refine_ls_restrained_S_all 1.075
_refine_ls_R_factor_all 0.0291
_refine_ls_R_factor_gt 0.0262
_refine_ls_shift/su_max 0.002
_refine_ls_shift/su_mean 0.000
_refine_ls_structure_factor_coef Fsqd
_refine_ls_weighting_details 'w=1/[\s^2^(Fo^2^)+52.3712P] where P=(Fo^2^+2Fc^2^)/3'
_refine_ls_weighting_scheme calc
_refine_ls_wR_factor_gt 0.0633
_refine_ls_wR_factor_ref 0.0652
_reflns_Friedel_coverage 0.942
_reflns_Friedel_fraction_full 0.998
_reflns_Friedel_fraction_max 0.998
_reflns_number_gt 11532
_reflns_number_total 12297
_reflns_threshold_expression 'I > 2\s(I)'
_cod_data_source_file c8cc06334f2.cif
_cod_data_source_block ma18010_0m
_cod_depositor_comments 'Adding full bibliography for 7122238--7122240.cif.'
_cod_database_code 7122238
_shelx_shelxl_version_number 2014/7
_shelx_space_group_comment
;
The symmetry employed for this shelxl refinement is uniquely defined
by the following loop, which should always be used as a source of
symmetry information in preference to the above space-group names.
They are only intended as comments.
;
_shelx_estimated_absorpt_t_max 0.182
_shelx_estimated_absorpt_t_min 0.099
_olex2_refinement_description
;
1. Twinned data refinement
 Scales: 0.49(2)
 0.51(2)
2. Uiso/Uaniso restraints and constraints
: with sigma of 0.1 and sigma for terminal atoms of 0.2
Uanis(W11) \\sim Ueq: with sigma of 0.1 and sigma for terminal atoms of 0.2
Uanis(W1) \\sim Ueq, Uanis(W2) \\sim Ueq, Uanis(W3) \\sim Ueq, Uanis(W4) \\sim
Ueq, Uanis(W5) \\sim Ueq, Uanis(W6) \\sim Ueq, Uanis(W7) \\sim Ueq, Uanis(W8)
\\sim Ueq, Uanis(W9) \\sim Ueq, Uanis(W10) \\sim Ueq, Uanis(W11) \\sim Ueq:
with sigma of 0.2 and sigma for terminal atoms of 0.4
3. Others
 Fixed Sof: K4(0.5) K6(0.5) K8(0.5) K0A(0.5) Dy2(0.45) O0AA(0.75)
 Fixed Uiso: O20(0.02) O24(0.02) O33(0.02) O37(0.02) O38(0.02) C1(0.02)
 C2(0.02) C3(0.02) N1(0.02) C4(0.02) C5(0.02) C6(0.02) C7(0.02) O39(0.02)
 K4(0.02) K6(0.02) C8(0.02) O0AA(0.02)
;
_olex2_submission_special_instructions 'No special instructions were received'

loop_
_space_group_symop_operation_xyz
'x, y, z'
'-x, y+1/2, -z'

loop_
_atom_site_label
_atom_site_type_symbol
_atom_site_fract_x
_atom_site_fract_y
_atom_site_fract_z
_atom_site_U_iso_or_equiv
_atom_site_adp_type
_atom_site_occupancy
_atom_site_site_symmetry_order
_atom_site_calc_flag
_atom_site_refinement_flags_adp
_atom_site_refinement_flags_occupancy
_atom_site_disorder_assembly
_atom_site_disorder_group
W1 W 0.50483(12) 0.12935(6) 0.98392(10) 0.0069(3) Uani 1 1 d U . . .
W2 W 0.06686(13) 0.13743(6) 1.00973(10) 0.0076(3) Uani 1 1 d U . . .
W3 W 0.13772(4) 0.21916(10) 0.64162(3) 0.00908(10) Uani 1 1 d U . . .
W4 W -0.04032(13) 0.13503(6) 0.75950(10) 0.0083(3) Uani 1 1 d U . . .
W5 W -0.04107(13) 0.30260(6) 0.75932(10) 0.0074(3) Uani 1 1 d U . . .
W6 W 0.06688(13) 0.30014(6) 1.00981(10) 0.0072(3) Uani 1 1 d U . . .
W7 W 0.50474(12) 0.30902(6) 0.98400(10) 0.0084(3) Uani 1 1 d U . . .
W8 W 0.25049(13) 0.39271(6) 0.87122(10) 0.0082(3) Uani 1 1 d U . . .
W9 W 0.43127(13) 0.12677(6) 0.75609(10) 0.0083(3) Uani 1 1 d U . . .
W10 W 0.43071(13) 0.31146(6) 0.75582(10) 0.0095(3) Uani 1 1 d U . . .
Dy1 Dy 0.35679(5) 0.21880(11) 1.16682(3) 0.00851(11) Uani 1 1 d . . . .
W11 W 0.25053(14) 0.04527(6) 0.87138(10) 0.0082(3) Uani 1 1 d U . . .
Si1 Si 0.2342(3) 0.2179(7) 0.87453(19) 0.0055(6) Uiso 1 1 d U . . .
O1 O 0.1720(7) 0.2194(15) 0.9597(5) 0.0052(14) Uiso 1 1 d . . . .
O2 O -0.0285(7) 0.2219(12) 1.0189(5) 0.0080(18) Uiso 1 1 d . . . .
O3 O 0.1708(19) 0.3589(10) 0.9557(14) 0.011(5) Uiso 1 1 d . . . .
O4 O 0.4772(7) 0.2160(13) 0.7537(5) 0.0107(19) Uiso 1 1 d . . . .
O5 O -0.039(2) 0.2985(11) 0.8797(15) 0.012(6) Uiso 1 1 d . . . .
O6 O -0.0367(19) 0.1407(10) 0.8761(14) 0.008(5) Uiso 1 1 d . . . .
O7 O 0.1694(17) 0.0770(9) 0.9630(12) 0.006(5) Uiso 1 1 d . . . .
O8 O -0.0395(17) 0.0822(9) 1.0384(13) 0.006(5) Uiso 1 1 d . . . .
O9 O 0.5496(7) 0.2199(16) 0.9653(5) 0.0101(16) Uiso 1 1 d . . . .
O10 O 0.1157(7) 0.2211(13) 0.7862(5) 0.0081(17) Uiso 1 1 d . . . .
O11 O 0.2620(18) 0.2812(10) 0.6799(14) 0.011(5) Uiso 1 1 d . . . .
O12 O -0.1659(18) 0.3528(9) 0.7157(13) 0.013(5) Uiso 1 1 d . . . .
O13 O -0.1333(7) 0.2201(15) 0.7380(5) 0.0098(16) Uiso 1 1 d . . . .
O14 O 0.5139(16) 0.3437(8) 0.6822(12) 0.007(4) Uiso 1 1 d . . . .
O15 O 0.1011(19) 0.3606(10) 0.7846(14) 0.009(5) Uiso 1 1 d . . . .
O16 O 0.103(2) 0.0740(10) 0.7901(14) 0.011(5) Uiso 1 1 d . . . .
O17 O 0.3245(17) 0.2860(9) 0.8729(13) 0.001(4) Uiso 1 1 d . . . .
O18 O 0.5502(18) 0.1121(11) 0.8608(14) 0.012(5) Uiso 1 1 d . . . .
O19 O 0.6545(17) 0.1013(9) 1.0386(12) 0.010(4) Uiso 1 1 d . . . .
O20 O 0.221(2) -0.0378(11) 0.8708(14) 0.020 Uiso 1 1 d . . . .
O21 O 0.4985(18) 0.0970(10) 0.6763(13) 0.018(5) Uiso 1 1 d . . . .
O22 O 0.2152(16) 0.4755(9) 0.8787(11) 0.006(2) Uiso 1 1 d . . . .
O23 O 0.322(2) 0.1550(11) 0.8718(17) 0.017(6) Uiso 1 1 d . . . .
O24 O 0.411(2) 0.0485(12) 0.9517(17) 0.020 Uiso 1 1 d . . . .
O25 O 0.2360(8) 0.2178(16) 1.2815(6) 0.0159(18) Uiso 1 1 d . . . .
O26 O 0.3350(16) 0.0456(8) 0.7804(12) 0.010(4) Uiso 1 1 d . . . .
O27 O 0.3467(16) 0.3887(8) 0.7747(12) 0.008(4) Uiso 1 1 d . . . .
O28 O 0.4198(17) 0.3061(9) 1.2652(13) 0.006(2) Uiso 1 1 d . . . .
O29 O 0.4173(16) 0.2885(8) 1.0674(12) 0.007(4) Uiso 1 1 d . . . .
O30 O 0.010(2) 0.2853(11) 0.6488(15) 0.010(5) Uiso 1 1 d . . . .
O31 O 0.4296(17) 0.1515(9) 1.0643(13) 0.013(5) Uiso 1 1 d . . . .
O32 O 0.1314(8) 0.2240(10) 0.5301(6) 0.014(2) Uiso 1 1 d . . . .
O33 O 0.427(2) 0.1298(12) 1.2650(16) 0.020 Uiso 1 1 d . . . .
O34 O 0.1714(19) 0.1487(10) 1.1124(15) 0.018(5) Uiso 1 1 d . . . .
O35 O 0.1847(16) 0.2894(8) 1.1115(12) 0.003(4) Uiso 1 1 d . . . .
O36 O 0.5913(8) 0.2222(15) 1.2122(6) 0.020(2) Uiso 1 1 d . . . .
O37 O 0.4480(19) 0.0440(10) 1.3552(14) 0.020 Uiso 1 1 d . . . .
O38 O 0.167(2) 0.0936(12) 1.3189(16) 0.020 Uiso 1 1 d . . . .
C1 C 0.185(3) -0.0559(14) 1.0899(19) 0.020 Uiso 1 1 d . . . .
C2 C 0.378(3) 0.0007(16) 1.153(2) 0.020 Uiso 1 1 d . . . .
C3 C 0.404(3) 0.0725(18) 1.285(2) 0.020 Uiso 1 1 d . . . .
N1 N 0.3068(18) -0.0444(10) 1.0887(14) 0.020 Uiso 1 1 d . . . .
C4 C 0.197(3) 0.0142(18) 1.206(2) 0.020 Uiso 1 1 d . . . .
C5 C 0.325(3) 0.0296(17) 1.211(2) 0.020 Uiso 1 1 d . . . .
C6 C 0.110(3) 0.0489(17) 1.265(3) 0.020 Uiso 1 1 d . . . .
C7 C 0.139(3) -0.0311(13) 1.141(2) 0.020 Uiso 1 1 d . . . .
O39 O -0.0029(19) 0.0332(9) 1.2593(13) 0.020 Uiso 1 1 d . . . .
K1 K 0.7423(2) 0.2176(6) 0.87981(17) 0.0161(6) Uiso 1 1 d . . . .
K4 K 0.1635(15) 0.5860(7) 0.8493(12) 0.020 Uiso 0.5 1 d . P . .
O40 O 0.2637(18) -0.1730(9) 0.7344(13) 0.020(5) Uiso 1 1 d . . . .
O41 O 0.1536(10) -0.2856(15) 0.8460(7) 0.034(3) Uiso 1 1 d . . . .
O42 O 0.689(2) 0.0009(12) 1.5884(16) 0.025(6) Uiso 1 1 d . . . .
O43 O 0.6835(19) 0.4350(10) 0.5812(14) 0.012(5) Uiso 1 1 d . . . .
O44 O 0.3655(9) 0.2135(12) 1.4638(7) 0.028(3) Uiso 1 1 d . . . .
O45 O 0.6346(9) 0.2157(15) 0.6149(6) 0.025(2) Uiso 1 1 d . . . .
O46 O 0.8486(17) 0.1026(9) 1.4934(12) 0.034(5) Uiso 1 1 d . . . .
O47 O 0.2578(16) 0.0694(8) 1.5049(11) 0.019(4) Uiso 1 1 d . . . .
O48 O 0.2293(18) 0.3723(10) 0.5017(13) 0.037(6) Uiso 1 1 d . . . .
O49 O 0.6581(16) 0.2316(12) 0.4178(12) 0.069(6) Uiso 1 1 d . . . .
K5 K 0.3236(6) -0.0542(3) 0.6527(4) 0.0541(14) Uiso 1 1 d . . . .
K6 K 0.8268(14) -0.0158(8) 1.4883(11) 0.020 Uiso 0.5 1 d . P . .
K7 K 0.1742(11) -0.0451(6) 1.5122(8) 0.0502(13) Uiso 1 1 d . . . .
O50 O -0.049(2) 0.3552(11) 1.0379(15) 0.013(5) Uiso 1 1 d . . . .
O51 O 0.2723(18) 0.1527(9) 0.6826(13) 0.010(5) Uiso 1 1 d . . . .
O52 O 0.4156(16) 0.3930(9) 0.9546(13) 0.003(2) Uiso 1 1 d . . . .
O53 O 0.5506(17) 0.3201(10) 0.8616(13) 0.007(4) Uiso 1 1 d . . . .
O54 O 0.011(2) 0.1525(12) 0.6460(16) 0.012(5) Uiso 1 1 d . . . .
O55 O -0.1672(19) 0.0798(9) 0.7217(14) 0.013(5) Uiso 1 1 d . . . .
O56 O 0.6492(18) 0.3386(10) 1.0469(13) 0.014(5) Uiso 1 1 d . . . .
K8 K 0.0409(8) -0.2138(4) 0.6330(6) 0.0287(18) Uiso 0.5 1 d . P A .
K9 K 0.1655(11) -0.1474(5) 0.8470(8) 0.0454(13) Uiso 1 1 d . . . .
O57 O 0.9728(17) -0.0481(9) 1.3976(12) 0.018(5) Uiso 1 1 d . . . .
O58 O 1.0301(18) -0.0037(10) 1.6068(13) 0.022(5) Uiso 1 1 d . . . .
O59 O -0.0020(17) -0.0881(8) 0.7484(11) 0.013(3) Uiso 1 1 d . . . .
O60 O 0.1767(15) -0.1730(8) 1.5033(10) 0.019(4) Uiso 1 1 d . . . .
O61 O 0.2720(19) 0.6025(10) 0.7314(14) 0.025(5) Uiso 1 1 d . . . .
O62 O -0.168(2) -0.1554(10) 0.6866(14) 0.011(2) Uiso 1 1 d . . . .
O63 O 0.4369(15) 0.3913(8) 1.3608(12) 0.010(3) Uiso 1 1 d . . . .
C8 C 0.396(3) 0.3641(18) 1.285(2) 0.020 Uiso 1 1 d . . . .
C9 C 0.391(2) 0.4363(14) 1.153(2) 0.013(4) Uiso 1 1 d . . . .
C10 C 0.318(2) 0.4082(13) 1.2145(19) 0.004(3) Uiso 1 1 d . . . .
C11 C 0.189(2) 0.4220(14) 1.2075(19) 0.006(3) Uiso 1 1 d . . . .
N2 N 0.1995(15) 0.4954(9) 1.0835(12) 0.002(3) Uiso 1 1 d . . . .
C12 C 0.1239(19) 0.4651(10) 1.1446(16) 0.006(3) Uiso 1 1 d . . . .
C13 C 0.3329(17) 0.4785(10) 1.0885(15) 0.013(4) Uiso 1 1 d . . . .
K0A K 0.5682(9) 0.3225(4) 1.5076(6) 0.0177(18) Uiso 0.5 1 d . P . .
Dy2 Dy 0.5283(3) 0.11122(15) 1.5109(2) 0.0475(8) Uiso 0.45 1 d . P . .
O0AA O -0.116(3) -0.1098(15) 0.737(2) 0.020 Uiso 0.75 1 d . P A 1

loop_
_atom_site_aniso_label
_atom_site_aniso_U_11
_atom_site_aniso_U_22
_atom_site_aniso_U_33
_atom_site_aniso_U_23
_atom_site_aniso_U_13
_atom_site_aniso_U_12
W1 0.0049(7) 0.0073(7) 0.0075(8) -0.0015(6) -0.0005(6) 0.0006(5)
W2 0.0074(7) 0.0068(7) 0.0086(8) 0.0014(6) 0.0015(6) 0.0013(5)
W3 0.0084(2) 0.0107(2) 0.0070(2) -0.0002(9) -0.00044(17) -0.0001(8)
W4 0.0064(7) 0.0106(8) 0.0063(8) -0.0009(6) -0.0017(6) -0.0021(6)
W5 0.0071(7) 0.0051(7) 0.0091(8) 0.0006(6) 0.0000(6) -0.0007(5)
W6 0.0062(7) 0.0065(7) 0.0077(8) 0.0001(6) -0.0007(6) 0.0026(5)
W7 0.0079(8) 0.0069(7) 0.0096(9) -0.0014(6) 0.0001(6) -0.0013(5)
W8 0.0069(7) 0.0059(7) 0.0111(9) -0.0003(6) 0.0007(6) -0.0009(6)
W9 0.0066(6) 0.0083(7) 0.0095(8) -0.0015(6) 0.0007(6) 0.0013(6)
W10 0.0095(7) 0.0105(8) 0.0080(8) 0.0012(6) 0.0013(6) -0.0005(6)
Dy1 0.0081(2) 0.0076(2) 0.0090(3) -0.0002(10) 0.00026(19) -0.0022(9)
W11 0.0084(7) 0.0057(7) 0.0094(9) -0.0013(6) -0.0002(6) -0.0005(6)

loop_
_atom_type_symbol
_atom_type_description
_atom_type_scat_dispersion_real
_atom_type_scat_dispersion_imag
_atom_type_scat_source
C C 0.0033 0.0016 'International Tables Vol C Tables 4.2.6.8 and 6.1.1.4'
Dy Dy -0.1892 4.4098 'International Tables Vol C Tables 4.2.6.8 and 6.1.1.4'
K K 0.2009 0.2494 'International Tables Vol C Tables 4.2.6.8 and 6.1.1.4'
N N 0.0061 0.0033 'International Tables Vol C Tables 4.2.6.8 and 6.1.1.4'
O O 0.0106 0.0060 'International Tables Vol C Tables 4.2.6.8 and 6.1.1.4'
Si Si 0.0817 0.0704 'International Tables Vol C Tables 4.2.6.8 and 6.1.1.4'
W W -0.8490 6.8722 'International Tables Vol C Tables 4.2.6.8 and 6.1.1.4'

loop_
_geom_angle_atom_site_label_1
_geom_angle_atom_site_label_2
_geom_angle_atom_site_label_3
_geom_angle
_geom_angle_site_symmetry_1
_geom_angle_site_symmetry_3
O9 W1 O18 84.5(6) . .
O9 W1 O23 82.7(6) . .
O9 W1 K1 43.1(4) . .
O9 W1 K4 95.2(3) . 2_647
O18 W1 O23 72.0(8) . .
O18 W1 K1 50.9(6) . .
O18 W1 K4 101.3(6) . 2_647
O19 W1 O9 98.7(7) . .
O19 W1 O18 90.6(8) . .
O19 W1 O23 162.4(8) . .
O19 W1 O24 102.6(10) . .
O19 W1 K1 74.0(6) . .
O19 W1 K4 11.6(6) . 2_647
O23 W1 K1 96.1(6) . .
O23 W1 K4 173.2(6) . 2_647
O24 W1 O9 154.1(8) . .
O24 W1 O18 80.7(9) . .
O24 W1 O23 72.6(9) . .
O24 W1 K1 130.9(7) . .
O24 W1 K4 108.4(7) . 2_647
O31 W1 O9 92.1(7) . .
O31 W1 O18 163.8(9) . .
O31 W1 O19 105.6(9) . .
O31 W1 O23 91.9(9) . .
O31 W1 O24 96.3(9) . .
O31 W1 K1 132.4(6) . .
O31 W1 K4 94.7(7) . 2_647
K1 W1 K4 78.2(2) . 2_647
O1 W2 K1 88.4(4) . 1_455
O1 W2 K4 147.9(6) . 2_547
O2 W2 O1 72.6(6) . .
O2 W2 O6 83.3(6) . .
O2 W2 K1 44.4(3) . 1_455
O2 W2 K4 77.5(4) . 2_547
O6 W2 O1 80.1(6) . .
O6 W2 K1 44.3(5) . 1_455
O6 W2 K4 108.1(6) . 2_547
O7 W2 O1 87.8(8) . .
O7 W2 O2 157.3(6) . .
O7 W2 O6 82.1(8) . .
O7 W2 K1 126.1(6) . 1_455
O7 W2 K4 123.7(6) . 2_547
O8 W2 O1 169.3(7) . .
O8 W2 O2 98.9(7) . .
O8 W2 O6 92.7(9) . .
O8 W2 O7 99.0(8) . .
O8 W2 O34 99.8(9) . .
O8 W2 K1 80.9(7) . 1_455
O8 W2 K4 28.3(7) . 2_547
O34 W2 O1 87.3(7) . .
O34 W2 O2 93.1(7) . .
O34 W2 O6 167.4(9) . .
O34 W2 O7 97.4(9) . .
O34 W2 K1 136.1(6) . 1_455
O34 W2 K4 82.7(7) . 2_547
K4 W2 K1 78.2(3) 2_547 1_455
O11 W3 O10 84.4(8) . .
O11 W3 O30 88.7(9) . .
O11 W3 O51 86.6(3) . .
O11 W3 O54 159.5(10) . .
O30 W3 O10 72.6(8) . .
O30 W3 O51 158.3(9) . .
O32 W3 O10 171.1(5) . .
O32 W3 O11 98.4(8) . .
O32 W3 O30 98.9(9) . .
O32 W3 O51 102.7(8) . .
O32 W3 O54 102.2(9) . .
O51 W3 O10 85.9(8) . .
O54 W3 O10 75.3(9) . .
O54 W3 O30 88.1(3) . .
O54 W3 O51 88.9(9) . .
O6 W4 O10 85.8(7) . .
O6 W4 O13 90.4(7) . .
O6 W4 O16 87.8(9) . .
O6 W4 K1 48.3(6) . 1_455
O6 W4 O54 158.2(9) . .
O10 W4 K1 94.6(4) . 1_455
O13 W4 O10 72.5(7) . .
O13 W4 K1 48.9(3) . 1_455
O13 W4 O54 85.8(7) . .
O16 W4 O10 86.5(8) . .
O16 W4 O13 159.0(8) . .
O16 W4 K1 135.8(6) . 1_455
O16 W4 O54 88.1(9) . .
O54 W4 O10 72.6(7) . .
O54 W4 K1 134.3(7) . 1_455
O55 W4 O6 102.3(9) . .
O55 W4 O10 169.3(7) . .
O55 W4 O13 100.2(8) . .
O55 W4 O16 100.6(9) . .
O55 W4 K1 85.9(6) . 1_455
O55 W4 O54 99.5(9) . .
O5 W5 O10 87.0(7) . .
O5 W5 O13 91.2(7) . .
O5 W5 O15 89.8(9) . .
O5 W5 O30 159.0(9) . .
O5 W5 K1 48.7(7) . 1_455
O10 W5 K1 95.2(4) . 1_455
O12 W5 O5 104.7(9) . .
O12 W5 O10 166.1(7) . .
O12 W5 O13 97.2(8) . .
O12 W5 O15 103.6(9) . .
O12 W5 O30 96.3(9) . .
O12 W5 K1 87.3(6) . 1_455
O13 W5 O10 74.7(7) . .
O13 W5 O30 86.0(7) . .
O13 W5 K1 48.1(3) . 1_455
O15 W5 O10 83.6(8) . .
O15 W5 O13 158.3(8) . .
O15 W5 O30 85.4(9) . .
O15 W5 K1 138.4(6) . 1_455
O30 W5 O10 72.2(7) . .
O30 W5 K1 134.0(7) . 1_455
O1 W6 K1 88.1(4) . 1_455
O1 W6 K9 148.4(6) . 2_557
O2 W6 O1 74.9(7) . .
O2 W6 O3 155.2(7) . .
O2 W6 O5 83.0(6) . .
O2 W6 K1 42.8(3) . 1_455
O2 W6 K9 76.0(4) . 2_557
O3 W6 O1 84.9(8) . .
O3 W6 O5 80.1(9) . .
O3 W6 K1 123.9(6) . 1_455
O3 W6 K9 126.3(6) . 2_557
O5 W6 O1 81.6(6) . .
O5 W6 K1 43.9(6) . 1_455
O5 W6 K9 106.6(6) . 2_557
O35 W6 O1 84.9(5) . .
O35 W6 O2 96.6(6) . .
O35 W6 O3 95.6(8) . .
O35 W6 O5 166.1(8) . .
O35 W6 K1 139.0(5) . 1_455
O35 W6 O50 104.3(9) . .
O35 W6 K9 86.6(5) . 2_557
O50 W6 O1 167.1(8) . .
O50 W6 O2 94.8(8) . .
O50 W6 O3 103.0(9) . .
O50 W6 O5 89.6(9) . .
O50 W6 K1 79.0(7) . 1_455
O50 W6 K9 27.5(7) . 2_557
K9 W6 K1 78.6(2) 2_557 1_455
O9 W7 O17 83.8(5) . .
O9 W7 K1 42.0(4) . .
O9 W7 O52 156.2(6) . .
O9 W7 O53 80.9(6) . .
O9 W7 K9 95.4(3) . 2_657
O17 W7 K1 96.2(5) . .
O17 W7 K9 173.5(5) . 2_657
O29 W7 O9 94.7(7) . .
O29 W7 O17 90.4(7) . .
O29 W7 K1 134.5(6) . .
O29 W7 O52 93.5(8) . .
O29 W7 O53 161.2(8) . .
O29 W7 K9 96.0(6) . 2_657
K1 W7 K9 79.04(17) . 2_657
O52 W7 O17 73.9(7) . .
O52 W7 K1 131.6(6) . .
O52 W7 O53 84.2(8) . .
O52 W7 K9 105.9(5) . 2_657
O53 W7 O17 70.9(7) . .
O53 W7 K1 48.7(5) . .
O53 W7 K9 102.6(5) . 2_657
O56 W7 O9 100.9(7) . .
O56 W7 O17 165.7(8) . .
O56 W7 O29 102.5(8) . .
O56 W7 K1 79.1(6) . .
O56 W7 O52 99.0(8) . .
O56 W7 O53 96.3(8) . .
O56 W7 K9 9.0(7) . 2_657
O3 W8 O15 85.9(9) . .
O3 W8 O17 81.9(8) . .
O3 W8 O27 156.0(8) . .
O3 W8 K4 106.5(7) . .
O3 W8 O52 91.4(8) . .
O15 W8 O17 85.5(7) . .
O15 W8 O27 87.2(8) . .
O15 W8 K4 97.4(6) . .
O17 W8 K4 171.3(5) . .
O22 W8 O3 99.6(8) . .
O22 W8 O15 102.3(8) . .
O22 W8 O17 172.2(8) . .
O22 W8 O27 104.3(7) . .
O22 W8 K4 8.6(6) . .
O22 W8 O52 97.6(8) . .
O27 W8 O17 74.7(7) . .
O27 W8 K4 97.1(5) . .
O52 W8 O15 160.1(8) . .
O52 W8 O17 74.7(7) . .
O52 W8 O27 87.3(7) . .
O52 W8 K4 102.3(6) . .
O4 W9 O23 87.8(6) . .
O4 W9 O26 159.1(6) . .
O4 W9 K1 50.0(3) . .
O4 W9 K5 156.0(3) . .
O4 W9 O51 85.7(7) . .
O18 W9 O4 92.4(7) . .
O18 W9 O23 74.7(8) . .
O18 W9 O26 89.0(8) . .
O18 W9 K1 45.9(7) . .
O18 W9 K5 106.2(7) . .
O18 W9 O51 156.8(8) . .
O21 W9 O4 99.9(7) . .
O21 W9 O18 105.5(9) . .
O21 W9 O23 172.3(8) . .
O21 W9 O26 99.8(8) . .
O21 W9 K1 94.0(7) . .
O21 W9 K5 61.0(7) . .
O21 W9 O51 97.6(9) . .
O23 W9 K1 91.5(6) . .
O23 W9 K5 111.4(6) . .
O26 W9 O23 72.5(7) . .
O26 W9 K1 134.8(5) . .
O26 W9 K5 39.7(5) . .
K1 W9 K5 138.84(18) . .
O51 W9 O23 82.1(8) . .
O51 W9 O26 84.9(8) . .
O51 W9 K1 135.5(6) . .
O51 W9 K5 82.9(6) . .
O4 W10 O11 83.7(6) . .
O4 W10 O17 88.2(5) . .
O4 W10 K1 49.9(3) . .
O11 W10 O17 82.1(7) . .
O11 W10 K1 133.3(6) . .
O14 W10 O4 100.6(6) . .
O14 W10 O11 104.8(8) . .
O14 W10 O17 169.2(7) . .
O14 W10 O27 97.5(7) . .
O14 W10 K1 89.9(6) . .
O14 W10 O53 101.3(8) . .
O17 W10 K1 91.2(4) . .
O27 W10 O4 161.2(6) . .
O27 W10 O11 86.9(8) . .
O27 W10 O17 74.4(7) . .
O27 W10 K1 135.6(6) . .
O53 W10 O4 88.9(6) . .
O53 W10 O11 153.8(8) . .
O53 W10 O17 72.6(7) . .
O53 W10 O27 92.4(8) . .
O53 W10 K1 43.3(6) . .
O25 Dy1 O36 118.2(3) . .
O28 Dy1 O25 69.4(8) . .
O28 Dy1 O31 142.1(6) . .
O28 Dy1 O33 98.8(3) . .
O28 Dy1 O34 139.5(6) . .
O28 Dy1 O35 82.1(6) . .
O28 Dy1 O36 70.5(7) . .
O29 Dy1 O25 141.3(9) . .
O29 Dy1 O28 83.8(7) . .
O29 Dy1 O31 73.2(3) . .
O29 Dy1 O33 143.6(7) . .
O29 Dy1 O34 117.3(7) . .
O29 Dy1 O35 72.4(6) . .
O29 Dy1 O36 75.3(6) . .
O31 Dy1 O25 143.5(9) . .
O31 Dy1 O33 83.8(7) . .
O31 Dy1 O34 78.4(6) . .
O31 Dy1 O36 74.6(6) . .
O33 Dy1 O25 70.4(8) . .
O33 Dy1 O34 83.9(8) . .
O33 Dy1 O36 71.5(8) . .
O34 Dy1 O25 73.7(7) . .
O34 Dy1 O36 145.0(8) . .
O35 Dy1 O25 76.5(6) . .
O35 Dy1 O31 117.4(6) . .
O35 Dy1 O33 144.0(6) . .
O35 Dy1 O34 73.5(3) . .
O35 Dy1 O36 139.4(8) . .
O7 W11 O23 83.5(8) . .
O7 W11 K9 105.1(6) . .
O16 W11 O7 86.6(8) . .
O16 W11 O23 86.2(8) . .
O16 W11 O24 159.7(10) . .
O16 W11 K9 95.7(6) . .
O20 W11 O7 102.5(9) . .
O20 W11 O16 100.1(10) . .
O20 W11 O23 171.5(9) . .
O20 W11 O24 100.2(10) . .
O20 W11 O26 97.0(9) . .
O20 W11 K9 5.2(8) . .
O23 W11 K9 171.2(6) . .
O24 W11 O7 89.9(9) . .
O24 W11 O23 73.5(9) . .
O24 W11 K9 104.5(7) . .
O26 W11 O7 160.5(7) . .
O26 W11 O16 88.2(8) . .
O26 W11 O23 77.4(8) . .
O26 W11 O24 88.5(9) . .
O26 W11 K9 94.1(5) . .
O1 Si1 O10 107.4(4) . .
O1 Si1 O17 110.2(13) . .
O10 Si1 O17 107.0(12) . .
O23 Si1 O1 113.3(14) . .
O23 Si1 O10 110.9(13) . .
O23 Si1 O17 107.9(4) . .
W6 O1 W2 94.9(3) . .
Si1 O1 W2 127.4(15) . .
Si1 O1 W6 129.7(15) . .
W2 O2 K1 106.3(7) . 1_455
W6 O2 W2 114.2(3) . .
W6 O2 K1 110.4(7) . 1_455
W8 O3 W6 159.0(12) . .
W9 O4 W10 149.8(4) . .
W9 O4 K1 101.9(7) . .
W10 O4 K1 100.2(7) . .
W5 O5 W6 148.4(11) . .
W5 O5 K1 101.9(9) . 1_455
W6 O5 K1 105.8(8) . 1_455
W2 O6 K1 104.3(8) . 1_455
W4 O6 W2 150.1(11) . .
W4 O6 K1 103.3(9) . 1_455
W2 O7 W11 153.0(11) . .
W2 O8 K4 132.0(11) . 2_547
W1 O9 K1 107.6(10) . .
W7 O9 W1 142.6(4) . .
W7 O9 K1 109.8(10) . .
W3 O10 W4 92.5(6) . .
W3 O10 W5 93.9(6) . .
W5 O10 W4 92.2(3) . .
Si1 O10 W3 125.4(4) . .
Si1 O10 W4 119.6(12) . .
Si1 O10 W5 124.4(12) . .
W3 O11 W10 152.6(12) . .
W4 O13 K1 99.4(8) . 1_455
W5 O13 W4 120.4(4) . .
W5 O13 K1 101.3(8) . 1_455
W10 O14 K0A 142.9(8) . 1_554
W5 O15 W8 147.5(12) . .
W11 O16 W4 149.2(12) . .
W7 O17 W10 93.6(6) . .
W8 O17 W7 92.6(7) . .
W8 O17 W10 90.7(6) . .
Si1 O17 W7 122.3(10) . .
Si1 O17 W8 124.7(10) . .
Si1 O17 W10 123.9(10) . .
W1 O18 K1 95.2(7) . .
W9 O18 W1 121.2(10) . .
W9 O18 K1 107.3(9) . .
W1 O19 K4 159.8(11) . 2_647
W11 O20 K9 171.0(13) . .
W9 O21 Dy2 146.6(10) . 1_554
W8 O22 K4 165.0(10) . .
W1 O23 W9 92.1(8) . .
W11 O23 W1 90.5(8) . .
W11 O23 W9 89.3(8) . .
Si1 O23 W1 123.5(13) . .
Si1 O23 W9 126.6(13) . .
Si1 O23 W11 124.2(13) . .
W11 O24 W1 123.0(12) . .
W9 O26 K5 113.1(7) . .
W11 O26 W9 120.5(9) . .
W11 O26 K5 126.1(8) . .
W10 O27 W8 120.1(9) . .
C8 O28 Dy1 146(2) . .
W7 O29 Dy1 153.5(9) . .
W3 O30 W5 121.3(12) . .
W1 O31 Dy1 159.5(11) . .
W3 O32 K8 137.5(6) . 2_556
C3 O33 Dy1 145(2) . .
W2 O34 Dy1 134.2(11) . .
W6 O35 Dy1 137.2(9) . .
C3 O37 Dy2 122(2) . .
C7 C1 N1 121(3) . .
C5 C2 N1 122(3) . .
O33 C3 C5 117(3) . .
O37 C3 O33 127(4) . .
O37 C3 C5 116(3) . .
C1 N1 C2 118(2) . .
C5 C4 C6 124(3) . .
C7 C4 C5 117(3) . .
C7 C4 C6 119(3) . .
C2 C5 C3 122(3) . .
C2 C5 C4 116(3) . .
C4 C5 C3 122(3) . .
O38 C6 C4 116(3) . .
O38 C6 K4 116(2) . 2_547
C4 C6 K4 111(2) . 2_547
O39 C6 O38 123(3) . .
O39 C6 C4 122(3) . .
O39 C6 K4 41.3(16) . 2_547
C1 C7 C4 127(3) . .
C6 O39 K4 119(2) . 2_547
W1 K1 W7 57.44(4) . .
W4 K1 W1 124.7(3) 1_655 .
W4 K1 W5 54.32(4) 1_655 1_655
W4 K1 W7 174.99(17) 1_655 .
W5 K1 W1 175.37(11) 1_655 .
W5 K1 W7 123.2(3) 1_655 .
O2 K1 W1 103.6(3) 1_655 .
O2 K1 W4 82.3(3) 1_655 1_655
O2 K1 W5 80.9(3) 1_655 1_655
O2 K1 W7 101.8(3) 1_655 .
O2 K1 O4 171.5(2) 1_655 .
O2 K1 O18 123.7(7) 1_655 .
O2 K1 O53 121.2(6) 1_655 .
O4 K1 W1 69.6(3) . .
O4 K1 W4 105.7(3) . 1_655
O4 K1 W5 106.1(3) . 1_655
O4 K1 W7 70.4(3) . .
O5 K1 W1 155.1(5) 1_655 .
O5 K1 W4 69.3(4) 1_655 1_655
O5 K1 W5 29.4(5) 1_655 1_655
O5 K1 W7 110.6(5) 1_655 .
O5 K1 O2 54.9(6) 1_655 1_655
O5 K1 O4 130.3(6) 1_655 .
O5 K1 O18 166.7(6) 1_655 .
O5 K1 O53 98.8(7) 1_655 .
O6 K1 W1 113.4(5) 1_655 .
O6 K1 W4 28.4(4) 1_655 1_655
O6 K1 W5 67.9(4) 1_655 1_655
O6 K1 W7 156.6(5) 1_655 .
O6 K1 O2 57.4(6) 1_655 1_655
O6 K1 O4 129.5(6) 1_655 .
O6 K1 O5 68.1(2) 1_655 1_655
O6 K1 O18 99.6(6) 1_655 .
O6 K1 O53 165.4(6) 1_655 .
O9 K1 W1 29.3(7) . .
O9 K1 W4 153.7(8) . 1_655
O9 K1 W5 151.1(8) . 1_655
O9 K1 W7 28.2(7) . .
O9 K1 O2 104.2(2) . 1_655
O9 K1 O4 67.3(2) . .
O9 K1 O5 135.3(8) . 1_655
O9 K1 O6 138.9(8) . 1_655
O9 K1 O13 159.2(3) . 1_655
O9 K1 O18 57.6(7) . .
O9 K1 O53 55.2(7) . .
O13 K1 W1 146.1(6) 1_655 .
O13 K1 W4 31.8(6) 1_655 1_655
O13 K1 W5 30.5(6) 1_655 1_655
O13 K1 W7 143.8(6) 1_655 .
O13 K1 O2 96.4(2) 1_655 1_655
O13 K1 O4 92.0(2) 1_655 .
O13 K1 O5 57.0(6) 1_655 1_655
O13 K1 O6 56.6(6) 1_655 1_655
O13 K1 O18 112.3(7) 1_655 .
O13 K1 O53 111.3(7) 1_655 .
O18 K1 W1 33.9(4) . .
O18 K1 W4 97.4(5) . 1_655
O18 K1 W5 142.2(4) . 1_655
O18 K1 W7 82.7(4) . .
O18 K1 O4 53.2(6) . .
O53 K1 W1 81.2(4) . .
O53 K1 W4 142.2(4) . 1_655
O53 K1 W5 97.5(5) . 1_655
O53 K1 W7 32.9(4) . .
O53 K1 O4 53.8(6) . .
O53 K1 O18 92.6(2) . .
W1 K4 W8 90.3(3) 2_657 .
W1 K4 K1 48.95(19) 2_657 2_657
W2 K4 W1 99.5(4) 2_557 2_657
W2 K4 W8 112.7(4) 2_557 .
W2 K4 K1 52.2(2) 2_557 2_657
W8 K4 K1 117.4(4) . 2_657
O8 K4 W1 95.3(7) 2_557 2_657
O8 K4 W2 19.7(5) 2_557 2_557
O8 K4 W8 93.6(6) 2_557 .
O8 K4 C6 78.9(9) 2_557 2_557
O8 K4 K1 55.6(6) 2_557 2_657
O8 K4 O41 91.1(7) 2_557 1_565
O19 K4 W1 8.6(5) 2_657 2_657
O19 K4 W2 94.3(6) 2_657 2_557
O19 K4 W8 85.9(7) 2_657 .
O19 K4 O8 88.2(8) 2_657 2_557
O19 K4 O22 81.9(9) 2_657 .
O19 K4 C6 165.8(10) 2_657 2_557
O19 K4 O39 160.6(10) 2_657 2_557
O19 K4 K1 46.2(5) 2_657 2_657
O19 K4 O41 84.5(7) 2_657 1_565
O19 K4 O61 94.8(9) 2_657 .
O22 K4 W1 87.0(6) . 2_657
O22 K4 W2 107.9(6) . 2_557
O22 K4 W8 6.4(4) . .
O22 K4 O8 88.5(8) . 2_557
O22 K4 C6 91.8(9) . 2_557
O22 K4 O39 78.9(8) . 2_557
O22 K4 K1 111.2(7) . 2_657
O22 K4 O41 166.4(9) . 1_565
O22 K4 O61 98.5(8) . .
C6 K4 W1 174.1(8) 2_557 2_657
C6 K4 W2 75.5(7) 2_557 2_557
C6 K4 W8 89.1(7) 2_557 .
C6 K4 K1 126.7(7) 2_557 2_657
O39 K4 W1 162.8(7) 2_557 2_657
O39 K4 W2 94.2(6) 2_557 2_557
O39 K4 W8 74.8(6) 2_557 .
O39 K4 O8 94.0(8) 2_557 2_557
O39 K4 C6 20.1(8) 2_557 2_557
O39 K4 K1 146.2(7) 2_557 2_657
O39 K4 O41 114.6(8) 2_557 1_565
O39 K4 O61 85.3(9) 2_557 .
O41 K4 W1 79.6(5) 1_565 2_657
O41 K4 W2 73.1(4) 1_565 2_557
O41 K4 W8 169.2(6) 1_565 .
O41 K4 C6 101.4(9) 1_565 2_557
O41 K4 K1 58.1(4) 1_565 2_657
O61 K4 W1 87.2(6) . 2_657
O61 K4 W2 153.0(8) . 2_557
O61 K4 W8 93.2(6) . .
O61 K4 O8 172.7(10) . 2_557
O61 K4 C6 98.7(10) . 2_557
O61 K4 K1 122.7(7) . 2_657
O61 K4 O41 82.6(7) . 1_565
K8 O40 K5 105.0(7) . .
K9 O40 K5 109.7(8) . .
K9 O40 K8 90.9(7) . .
K4 O41 K9 175.2(5) 1_545 .
K6 O42 Dy2 103.5(9) . .
K7 O43 K0A 100.3(8) 2_657 1_554
Dy2 O44 K0A 96.4(3) . .
K0A O45 Dy2 103.6(4) 1_554 1_554
K7 O47 K5 45.5(4) . 1_556
W9 K5 K8 145.09(19) . .
W9 K5 K9 104.0(2) . .
O26 K5 W9 27.3(3) . .
O26 K5 O40 105.5(5) . .
O26 K5 O47 85.3(5) . 1_554
O26 K5 K8 119.6(4) . .
O26 K5 K9 77.0(4) . .
O26 K5 O58 79.1(5) . 1_454
O26 K5 O63 115.9(5) . 2_647
O26 K5 C8 105.0(8) . 2_647
O26 K5 K0A 160.4(4) . 2_647
O40 K5 W9 130.9(4) . .
O40 K5 O47 153.7(5) . 1_554
O40 K5 K8 36.0(4) . .
O40 K5 K9 30.8(4) . .
O40 K5 O58 93.3(5) . 1_454
O40 K5 C8 74.7(7) . 2_647
O40 K5 K0A 82.9(4) . 2_647
O47 K5 W9 66.1(3) 1_554 .
O47 K5 K8 117.9(4) 1_554 .
O47 K5 K9 139.9(4) 1_554 .
O47 K5 C8 126.4(6) 1_554 2_647
O47 K5 K0A 94.9(3) 1_554 2_647
K7 K5 W9 111.2(3) 1_554 .
K7 K5 O26 120.0(5) 1_554 .
K7 K5 O40 107.3(5) 1_554 .
K7 K5 O47 47.9(4) 1_554 1_554
K7 K5 K8 71.8(3) 1_554 .
K7 K5 K9 113.1(4) 1_554 .
K7 K5 O58 50.4(4) 1_554 1_454
K7 K5 O63 112.7(5) 1_554 2_647
K7 K5 C8 131.4(7) 1_554 2_647
K7 K5 K0A 72.5(3) 1_554 2_647
K9 K5 K8 48.6(2) . .
O58 K5 W9 88.6(4) 1_454 .
O58 K5 O47 64.7(5) 1_454 1_554
O58 K5 K8 66.2(4) 1_454 .
O58 K5 K9 76.6(4) 1_454 .
O58 K5 C8 168.0(7) 1_454 2_647
O58 K5 K0A 118.8(4) 1_454 2_647
O63 K5 W9 101.5(4) 2_647 .
O63 K5 O40 90.3(5) 2_647 .
O63 K5 O47 106.8(5) 2_647 1_554
O63 K5 K8 109.2(4) 2_647 .
O63 K5 K9 113.3(4) 2_647 .
O63 K5 O58 163.0(6) 2_647 1_454
O63 K5 C8 21.7(7) 2_647 2_647
O63 K5 K0A 45.3(4) 2_647 2_647
C8 K5 W9 100.1(7) 2_647 .
C8 K5 K8 102.3(6) 2_647 .
C8 K5 K9 93.1(6) 2_647 .
C8 K5 K0A 59.4(7) 2_647 2_647
K0A K5 W9 137.2(2) 2_647 .
K0A K5 K8 77.6(2) 2_647 .
K0A K5 K9 113.5(2) 2_647 .
O42 K6 O46 84.7(9) . .
O42 K6 K7 135.3(7) . 1_655
O42 K6 K8 96.3(7) . 1_656
O42 K6 O57 171.7(10) . .
O42 K6 O58 93.9(9) . .
O42 K6 Dy2 42.5(6) . .
O46 K6 K7 93.9(6) . 1_655
O46 K6 K8 140.1(7) . 1_656
O46 K6 O57 102.5(8) . .
O46 K6 O58 79.5(8) . .
O46 K6 Dy2 57.0(5) . .
O48 K6 O42 83.6(9) 2_647 .
O48 K6 O46 168.0(10) 2_647 .
O48 K6 K7 96.1(6) 2_647 1_655
O48 K6 K8 44.2(6) 2_647 1_656
O48 K6 O57 89.4(8) 2_647 .
O48 K6 O58 103.6(9) 2_647 .
O48 K6 Dy2 111.9(7) 2_647 .
K7 K6 K8 58.0(2) 1_655 1_656
K7 K6 Dy2 149.4(3) 1_655 .
O57 K6 K7 41.1(6) . 1_655
O57 K6 K8 75.5(6) . 1_656
O57 K6 O58 83.5(7) . .
O57 K6 Dy2 145.4(7) . .
O58 K6 K7 42.5(5) . 1_655
O58 K6 K8 60.6(6) . 1_656
O58 K6 Dy2 115.3(7) . .
Dy2 K6 K8 138.6(4) . 1_656
O43 K7 O47 80.9(7) 2_647 .
O43 K7 K5 99.1(7) 2_647 1_556
O43 K7 K6 137.7(6) 2_647 1_455
O43 K7 K8 117.3(6) 2_647 1_556
O43 K7 O57 97.6(8) 2_647 1_455
O43 K7 O58 170.3(9) 2_647 1_455
O43 K7 O60 77.4(7) 2_647 .
O43 K7 K0A 43.1(5) 2_647 2_648
O47 K7 K6 102.1(5) . 1_455
O47 K7 K8 156.4(6) . 1_556
O47 K7 O58 89.6(7) . 1_455
O47 K7 O60 156.4(7) . .
O47 K7 K0A 111.4(5) . 2_648
K5 K7 O47 86.6(6) 1_556 .
K5 K7 K6 123.2(3) 1_556 1_455
K5 K7 K8 76.1(3) 1_556 1_556
K5 K7 O57 161.1(7) 1_556 1_455
K5 K7 O58 82.1(6) 1_556 1_455
K5 K7 O60 87.7(5) 1_556 .
K5 K7 K0A 71.6(3) 1_556 2_648
K6 K7 K8 75.1(2) 1_455 1_556
K6 K7 K0A 144.4(2) 1_455 2_648
O57 K7 O47 104.7(7) 1_455 .
O57 K7 K6 40.4(5) 1_455 1_455
O57 K7 K8 88.4(5) 1_455 1_556
O57 K7 O58 82.9(7) 1_455 1_455
O57 K7 O60 87.4(7) 1_455 .
O57 K7 K0A 116.3(6) 1_455 2_648
O58 K7 K6 42.7(5) 1_455 1_455
O58 K7 K8 72.4(5) 1_455 1_556
O58 K7 O60 112.3(7) 1_455 .
O58 K7 K0A 144.7(6) 1_455 2_648
O60 K7 K6 100.2(4) . 1_455
O60 K7 K8 40.4(4) . 1_556
O60 K7 K0A 45.2(4) . 2_648
K0A K7 K8 78.6(3) 2_648 1_556
W6 O50 K9 132.4(12) . 2_557
W9 O51 W3 151.1(11) . .
W8 O52 W7 118.5(9) . .
W7 O53 K1 98.4(7) . .
W10 O53 W7 122.8(9) . .
W10 O53 K1 110.6(8) . .
W3 O54 W4 119.6(12) . .
W7 O56 K9 164.2(12) . 2_657
O32 K8 K5 129.7(4) 2_546 .
O32 K8 K6 80.0(5) 2_546 1_454
O32 K8 K7 99.4(4) 2_546 1_554
O32 K8 K9 164.1(4) 2_546 .
O32 K8 O59 131.1(5) 2_546 .
O32 K8 O0AA 112.9(7) 2_546 .
O40 K8 O32 155.2(5) . 2_546
O40 K8 K5 39.0(4) . .
O40 K8 K6 106.2(5) . 1_454
O40 K8 K7 70.8(5) . 1_554
O40 K8 K9 40.4(4) . .
O40 K8 O59 69.4(5) . .
O40 K8 O60 78.3(6) . 1_554
O40 K8 O62 110.9(7) . .
O40 K8 O0AA 90.0(7) . .
K5 K8 K6 70.9(2) . 1_454
K7 K8 K5 32.03(19) 1_554 .
K7 K8 K6 46.92(18) 1_554 1_454
K9 K8 K5 63.4(2) . .
K9 K8 K6 99.0(3) . 1_454
K9 K8 K7 91.0(3) . 1_554
O59 K8 K5 64.1(3) . .
O59 K8 K6 59.7(4) . 1_454
O59 K8 K7 73.7(4) . 1_554
O59 K8 K9 41.1(4) . .
O59 K8 O0AA 22.2(6) . .
O60 K8 O32 80.9(4) 1_554 2_546
O60 K8 K5 51.9(3) 1_554 .
O60 K8 K6 72.6(4) 1_554 1_454
O60 K8 K7 35.9(4) 1_554 1_554
O60 K8 K9 114.1(4) 1_554 .
O60 K8 O59 109.1(5) 1_554 .
O60 K8 O0AA 123.6(7) 1_554 .
O62 K8 O32 92.9(5) . 2_546
O62 K8 K5 104.6(5) . .
O62 K8 K6 58.2(5) . 1_454
O62 K8 K7 99.3(5) . 1_554
O62 K8 K9 73.5(5) . .
O62 K8 O59 43.6(5) . .
O62 K8 O60 130.8(6) . 1_554
O62 K8 O0AA 21.5(7) . .
O0AA K8 K5 85.3(6) . .
O0AA K8 K6 58.2(6) . 1_454
O0AA K8 K7 88.1(6) . 1_554
O0AA K8 K9 55.1(6) . .
W6 K9 W7 98.7(3) 2_547 2_647
W6 K9 W11 112.2(3) 2_547 .
W6 K9 K5 162.5(3) 2_547 .
W7 K9 W11 90.3(2) 2_647 .
W7 K9 K5 97.5(2) 2_647 .
W11 K9 K5 60.91(17) . .
O20 K9 W6 110.5(6) . 2_547
O20 K9 W7 87.1(6) . 2_647
O20 K9 W11 3.8(6) . .
O20 K9 O41 166.5(8) . .
O20 K9 K5 63.5(6) . .
O20 K9 O50 91.1(8) . 2_547
O20 K9 K8 122.8(7) . .
O20 K9 O59 75.5(7) . .
O20 K9 O0AA 92.0(8) . .
O40 K9 W6 148.0(6) . 2_547
O40 K9 W7 87.8(6) . 2_647
O40 K9 W11 99.1(6) . .
O40 K9 O20 101.1(8) . .
O40 K9 O41 78.4(6) . .
O40 K9 K5 39.5(5) . .
O40 K9 O50 167.8(9) . 2_547
O40 K9 K8 48.7(5) . .
O40 K9 O59 91.8(7) . .
O40 K9 O0AA 100.7(9) . .
O41 K9 W6 72.1(3) . 2_547
O41 K9 W7 79.3(3) . 2_647
O41 K9 W11 169.4(5) . .
O41 K9 K5 117.8(4) . .
O41 K9 K8 67.0(4) . .
O41 K9 O0AA 101.4(7) . .
O50 K9 W6 20.2(5) 2_547 2_547
O50 K9 W7 92.6(6) 2_547 2_647
O50 K9 W11 93.1(6) 2_547 .
O50 K9 O41 89.7(7) 2_547 .
O50 K9 K5 152.0(7) 2_547 .
O50 K9 K8 124.0(7) 2_547 .
O50 K9 O0AA 78.9(8) 2_547 .
O56 K9 W6 96.8(6) 2_647 2_547
O56 K9 W7 6.8(5) 2_647 2_647
O56 K9 W11 85.0(6) 2_647 .
O56 K9 O20 81.6(8) 2_647 .
O56 K9 O40 92.8(8) 2_647 .
O56 K9 O41 84.9(6) 2_647 .
O56 K9 K5 98.5(6) 2_647 .
O56 K9 O50 88.7(8) 2_647 2_547
O56 K9 K8 134.8(7) 2_647 .
O56 K9 O59 157.1(8) 2_647 .
O56 K9 O0AA 166.0(9) 2_647 .
K8 K9 W6 106.5(3) . 2_547
K8 K9 W7 128.2(3) . 2_647
K8 K9 W11 119.0(3) . .
K8 K9 K5 68.0(3) . .
O59 K9 W6 91.1(5) . 2_547
O59 K9 W7 162.2(6) . 2_647
O59 K9 W11 72.1(5) . .
O59 K9 O41 118.0(6) . .
O59 K9 K5 71.6(5) . .
O59 K9 O50 91.5(7) . 2_547
O59 K9 K8 61.7(5) . .
O59 K9 O0AA 20.5(7) . .
O0AA K9 W6 73.7(6) . 2_547
O0AA K9 W7 171.5(7) . 2_647
O0AA K9 W11 89.1(6) . .
O0AA K9 K5 89.7(6) . .
O0AA K9 K8 58.9(6) . .
K6 O57 K7 98.5(8) . 1_655
K6 O58 K5 139.9(8) . 1_656
K7 O58 K5 47.4(4) 1_655 1_656
K7 O58 K6 94.8(8) 1_655 .
K9 O59 K8 77.2(5) . .
O0AA O59 K8 84.5(15) . .
O0AA O59 K9 117.9(18) . .
K7 O60 K8 103.7(6) . 1_556
K7 O60 K0A 93.3(6) . 2_648
K0A O60 K8 134.4(6) 2_648 1_556
O0AA O62 K8 103.0(17) . .
C8 O63 K5 103.0(17) . 2_657
C8 O63 K0A 123(2) . .
K0A O63 K5 87.8(5) . 2_657
O28 C8 K5 108(2) . 2_657
O28 C8 O63 126(3) . .
O28 C8 C10 119(3) . .
O63 C8 K5 55.3(15) . 2_657
O63 C8 C10 115(3) . .
C10 C8 K5 102.9(19) . 2_657
C13 C9 C10 120(2) . .
C9 C10 C8 115(2) . .
C11 C10 C8 123(2) . .
C11 C10 C9 122(2) . .
C10 C11 O0AA 122(3) . 2_557
C12 C11 C10 121(2) . .
C12 C11 O0AA 117(2) . 2_557
C13 N2 C12 122.1(17) . .
C11 C12 N2 116.7(18) . .
C9 C13 N2 117.9(19) . .
O14 K0A O44 91.7(4) 1_556 .
O14 K0A K5 130.6(4) 1_556 2_657
O14 K0A K7 105.5(4) 1_556 2_658
O14 K0A Dy2 95.3(4) 1_556 .
O43 K0A O14 69.9(6) 1_556 1_556
O43 K0A O44 158.3(6) 1_556 .
O43 K0A O45 112.2(7) 1_556 1_556
O43 K0A K5 63.7(5) 1_556 2_657
O43 K0A K7 36.6(5) 1_556 2_658
O43 K0A O60 68.9(6) 1_556 2_658
O43 K0A O63 91.2(6) 1_556 .
O43 K0A Dy2 150.0(5) 1_556 .
O44 K0A K5 128.4(3) . 2_657
O44 K0A K7 162.6(4) . 2_658
O44 K0A Dy2 38.6(4) . .
O45 K0A O14 68.2(5) 1_556 1_556
O45 K0A O44 68.7(5) 1_556 .
O45 K0A K5 145.9(4) 1_556 2_657
O45 K0A K7 120.2(4) 1_556 2_658
O45 K0A O60 86.7(5) 1_556 2_658
O45 K0A O63 156.5(6) 1_556 .
O45 K0A Dy2 38.4(4) 1_556 .
O49 K0A O14 140.4(6) 1_556 1_556
O49 K0A O43 128.7(7) 1_556 1_556
O49 K0A O44 72.9(5) 1_556 .
O49 K0A O45 72.2(6) 1_556 1_556
O49 K0A K5 84.7(5) 1_556 2_657
O49 K0A K7 94.9(5) 1_556 2_658
O49 K0A O60 60.2(5) 1_556 2_658
O49 K0A O63 95.3(6) 1_556 .
O49 K0A Dy2 50.2(5) 1_556 .
K5 K0A K7 35.8(2) 2_657 2_658
K5 K0A Dy2 133.7(2) 2_657 .
K7 K0A Dy2 139.2(3) 2_658 .
O60 K0A O14 117.4(6) 2_658 1_556
O60 K0A O44 131.9(5) 2_658 .
O60 K0A K5 59.8(4) 2_658 2_657
O60 K0A K7 41.5(4) 2_658 2_658
O60 K0A Dy2 97.8(4) 2_658 .
O63 K0A O14 121.2(6) . 1_556
O63 K0A O44 88.8(5) . .
O63 K0A K5 47.0(3) . 2_657
O63 K0A K7 79.8(4) . 2_658
O63 K0A O60 104.6(5) . 2_658
O63 K0A Dy2 118.5(4) . .
O21 Dy2 O37 135.5(6) 1_556 .
O21 Dy2 O42 73.1(6) 1_556 .
O21 Dy2 O44 97.5(5) 1_556 .
O21 Dy2 O45 69.0(5) 1_556 1_556
O21 Dy2 K6 106.1(5) 1_556 .
O21 Dy2 K0A 98.8(4) 1_556 .
O37 Dy2 O42 91.2(6) . .
O37 Dy2 O45 155.1(6) . 1_556
O37 Dy2 K6 73.1(5) . .
O37 Dy2 K0A 119.7(5) . .
O42 Dy2 K6 34.0(5) . .
O42 Dy2 K0A 135.9(5) . .
O44 Dy2 O37 95.2(5) . .
O44 Dy2 O42 170.6(5) . .
O44 Dy2 O45 73.9(5) . 1_556
O44 Dy2 K6 155.3(3) . .
O44 Dy2 K0A 45.0(4) . .
O45 Dy2 O42 102.8(7) 1_556 .
O45 Dy2 K6 107.6(4) 1_556 .
O45 Dy2 K0A 38.0(4) 1_556 .
K6 Dy2 K0A 122.0(2) . .
K9 O0AA K8 65.9(6) . .
O59 O0AA K8 73.3(14) . .
O59 O0AA K9 41.5(14) . .
O59 O0AA C11 113(3) . 2_547
O62 O0AA K8 55.5(14) . .
O62 O0AA K9 112.9(19) . .
O62 O0AA O59 128(3) . .
O62 O0AA C11 119(3) . 2_547
C11 O0AA K8 167(2) 2_547 .
C11 O0AA K9 111(2) 2_547 .

loop_
_geom_bond_atom_site_label_1
_geom_bond_atom_site_label_2
_geom_bond_distance
_geom_bond_site_symmetry_2
W1 O9 1.93(3) .
W1 O18 2.10(2) .
W1 O19 1.723(19) .
W1 O23 2.35(2) .
W1 O24 1.92(2) .
W1 O31 1.692(19) .
W1 K1 3.755(6) .
W1 K4 3.970(17) 2_647
W2 O1 2.23(2) .
W2 O2 2.01(2) .
W2 O6 2.11(2) .
W2 O7 1.890(18) .
W2 O8 1.721(18) .
W2 O34 1.73(2) .
W2 K1 3.932(6) 1_455
W2 K4 3.793(15) 2_547
W3 O10 2.308(7) .
W3 O11 1.821(19) .
W3 O30 1.93(2) .
W3 O32 1.718(8) .
W3 O51 1.960(19) .
W3 O54 1.92(2) .
W4 O6 1.80(2) .
W4 O10 2.37(2) .
W4 O13 1.97(3) .
W4 O16 1.93(2) .
W4 K1 3.693(6) 1_455
W4 O54 1.99(2) .
W4 O55 1.75(2) .
W5 O5 1.86(2) .
W5 O10 2.31(2) .
W5 O12 1.69(2) .
W5 O13 1.92(3) .
W5 O15 1.88(2) .
W5 O30 1.95(2) .
W5 K1 3.710(6) 1_455
W6 O1 2.22(2) .
W6 O2 1.90(2) .
W6 O3 1.94(2) .
W6 O5 2.07(2) .
W6 O35 1.789(18) .
W6 K1 3.951(6) 1_455
W6 O50 1.79(2) .
W6 K9 3.840(11) 2_557
W7 O9 1.90(3) .
W7 O17 2.314(19) .
W7 O29 1.809(17) .
W7 K1 3.786(7) .
W7 O52 1.944(18) .
W7 O53 2.078(19) .
W7 O56 1.73(2) .
W7 K9 3.971(12) 2_657
W8 O3 1.850(19) .
W8 O15 1.94(2) .
W8 O17 2.292(18) .
W8 O22 1.721(17) .
W8 O27 2.002(17) .
W8 K4 4.003(15) .
W8 O52 1.930(18) .
W9 O4 1.87(3) .
W9 O18 1.84(2) .
W9 O21 1.68(2) .
W9 O23 2.42(2) .
W9 O26 2.014(16) .
W9 K1 3.890(6) .
W9 K5 4.044(6) .
W9 O51 1.887(19) .
W10 O4 1.99(3) .
W10 O11 2.006(19) .
W10 O14 1.727(16) .
W10 O17 2.407(19) .
W10 O27 1.855(16) .
W10 K1 3.924(6) .
W10 O53 1.84(2) .
Dy1 O25 2.426(8) .
Dy1 O28 2.324(19) .
Dy1 O29 2.287(17) .
Dy1 O31 2.354(19) .
Dy1 O33 2.36(2) .
Dy1 O34 2.42(2) .
Dy1 O35 2.327(16) .
Dy1 O36 2.440(9) .
W11 O7 1.936(18) .
W11 O16 1.87(2) .
W11 O20 1.70(2) .
W11 O23 2.34(2) .
W11 O24 1.87(2) .
W11 O26 1.841(17) .
W11 K9 3.987(11) .
Si1 O1 1.609(7) .
Si1 O10 1.637(8) .
Si1 O17 1.68(2) .
Si1 O23 1.59(3) .
O2 K1 2.865(8) 1_455
O4 K1 3.047(8) .
O5 K1 2.85(2) 1_455
O6 K1 2.83(2) 1_455
O8 K4 2.42(2) 2_547
O9 K1 2.693(8) .
O13 K1 2.818(8) 1_455
O14 K0A 2.926(19) 1_554
O18 K1 2.92(2) .
O19 K4 2.31(3) 2_647
O20 K9 2.30(2) .
O21 Dy2 2.67(2) 1_554
O22 K4 2.32(2) .
O26 K5 2.806(18) .
O28 C8 1.25(4) .
O32 K8 3.033(15) 2_556
O33 C3 1.23(4) .
O37 C3 1.23(4) .
O37 Dy2 2.73(2) .
O38 C6 1.28(4) .
C1 N1 1.32(3) .
C1 C7 1.14(4) .
C2 N1 1.43(4) .
C2 C5 1.30(4) .
C3 C5 1.52(5) .
C4 C5 1.39(5) .
C4 C6 1.61(4) .
C4 C7 1.39(5) .
C6 O39 1.23(4) .
C6 K4 3.14(4) 2_547
O39 K4 2.36(3) 2_547
K1 W4 3.693(6) 1_655
K1 W5 3.710(6) 1_655
K1 O2 2.865(8) 1_655
K1 O5 2.85(2) 1_655
K1 O6 2.83(2) 1_655
K1 O13 2.819(8) 1_655
K1 O53 2.88(2) .
K4 W1 3.970(17) 2_657
K4 W2 3.793(15) 2_557
K4 O8 2.42(2) 2_557
K4 O19 2.31(3) 2_657
K4 C6 3.14(4) 2_557
K4 O39 2.36(3) 2_557
K4 K1 4.873(18) 2_657
K4 O41 2.59(3) 1_565
K4 O61 2.40(2) .
O40 K5 2.85(2) .
O40 K8 2.66(2) .
O40 K9 2.29(2) .
O41 K4 2.59(3) 1_545
O41 K9 2.79(3) .
O42 K6 2.39(3) .
O42 Dy2 2.90(2) .
O43 K7 2.36(2) 2_657
O43 K0A 2.71(2) 1_554
O44 K0A 3.05(2) .
O44 Dy2 2.69(2) .
O45 K0A 2.71(3) 1_554
O45 Dy2 2.74(2) 1_554
O46 K6 2.40(2) .
O47 K5 3.348(17) 1_556
O47 K7 2.489(19) .
O48 K6 2.35(2) 2_657
O49 K0A 2.61(2) 1_554
K5 O47 3.348(17) 1_554
K5 K7 2.391(14) 1_554
K5 K8 4.376(10) .
K5 K9 4.220(13) .
K5 O58 3.21(2) 1_454
K5 O63 2.835(16) 2_647
K5 C8 3.36(4) 2_647
K5 K0A 3.877(10) 2_647
K6 O48 2.35(3) 2_647
K6 K7 3.690(7) 1_655
K6 K8 4.882(18) 1_656
K6 O57 2.42(2) .
K6 O58 2.51(2) .
K6 Dy2 4.167(15) .
K7 O43 2.36(2) 2_647
K7 K5 2.391(14) 1_556
K7 K6 3.690(8) 1_455
K7 K8 4.283(15) 1_556
K7 O57 2.45(2) 1_455
K7 O58 2.50(2) 1_455
K7 O60 2.58(2) .
K7 K0A 3.896(14) 2_648
O50 K9 2.40(2) 2_557
O56 K9 2.28(2) 2_657
K8 O32 3.033(15) 2_546
K8 K6 4.882(18) 1_454
K8 K7 4.283(15) 1_554
K8 K9 3.541(15) .
K8 O59 3.198(17) .
K8 O60 2.857(17) 1_554
K8 O62 2.81(2) .
K8 O0AA 3.32(3) .
K9 W6 3.840(11) 2_547
K9 W7 3.971(12) 2_647
K9 O50 2.40(2) 2_547
K9 O56 2.28(2) 2_647
K9 O59 2.39(2) .
K9 O0AA 3.18(3) .
O57 K7 2.45(2) 1_655
O58 K5 3.21(2) 1_656
O58 K7 2.50(2) 1_655
O59 O0AA 1.26(3) .
O60 K8 2.857(17) 1_556
O60 K0A 2.770(18) 2_648
O62 O0AA 1.25(4) .
O63 K5 2.835(16) 2_657
O63 C8 1.28(4) .
O63 K0A 2.76(2) .
C8 K5 3.36(4) 2_657
C8 C10 1.50(5) .
C9 C10 1.48(3) .
C9 C13 1.35(4) .
C10 C11 1.39(3) .
C11 C12 1.37(4) .
C11 O0AA 1.44(4) 2_557
N2 C12 1.51(2) .
N2 C13 1.45(2) .
K0A O14 2.926(19) 1_556
K0A O43 2.71(2) 1_556
K0A O45 2.71(3) 1_556
K0A O49 2.61(2) 1_556
K0A K5 3.877(10) 2_657
K0A K7 3.896(15) 2_658
K0A O60 2.770(18) 2_658
K0A Dy2 4.283(7) .
Dy2 O21 2.67(2) 1_556
Dy2 O45 2.74(2) 1_556
O0AA C11 1.44(4) 2_547

loop_
_geom_torsion_atom_site_label_1
_geom_torsion_atom_site_label_2
_geom_torsion_atom_site_label_3
_geom_torsion_atom_site_label_4
_geom_torsion
_geom_torsion_site_symmetry_1
_geom_torsion_site_symmetry_4
Dy1 O28 C8 K5 -139(2) . 2_657
Dy1 O28 C8 O63 161(2) . .
Dy1 O28 C8 C10 -23(5) . .
Dy1 O33 C3 O37 -162(2) . .
Dy1 O33 C3 C5 25(6) . .
O1 W2 O7 W11 -45(2) . .
O1 W2 O8 K4 -78(5) . 2_547
O1 W2 O34 Dy1 -3.9(13) . .
O1 W6 O35 Dy1 -3.9(12) . .
O1 W6 O50 K9 83(4) . 2_557
O1 Si1 O10 W3 -179.0(16) . .
O1 Si1 O10 W4 -61.4(17) . .
O1 Si1 O10 W5 54.9(18) . .
O1 Si1 O17 W7 62.3(13) . .
O1 Si1 O17 W8 -57.9(14) . .
O1 Si1 O17 W10 -176.7(9) . .
O1 Si1 O23 W1 -59.3(17) . .
O1 Si1 O23 W9 177.5(11) . .
O1 Si1 O23 W11 58.3(18) . .
O2 W2 O7 W11 -15(4) . .
O2 W2 O8 K4 -41.2(14) . 2_547
O2 W2 O34 Dy1 -76.3(13) . .
O2 W6 O35 Dy1 70.2(12) . .
O2 W6 O50 K9 46.5(15) . 2_557
O3 W6 O35 Dy1 -88.2(13) . .
O3 W6 O50 K9 -150.9(14) . 2_557
O3 W8 O22 K4 -144(4) . .
O4 W9 O18 W1 86.9(11) . .
O4 W9 O18 K1 -20.6(7) . .
O4 W9 O21 Dy2 -49.0(19) . 1_554
O4 W9 O51 W3 -29(2) . .
O4 W10 O14 K0A 46.5(14) . 1_554
O4 W10 O27 W8 26(3) . .
O4 W10 O53 W7 -92.3(10) . .
O4 W10 O53 K1 23.0(7) . .
O5 W5 O15 W8 24(2) . .
O5 W6 O35 Dy1 -17(4) . .
O5 W6 O50 K9 129.4(15) . 2_557
O6 W2 O7 W11 36(2) . .
O6 W2 O8 K4 -124.8(14) . 2_547
O6 W2 O34 Dy1 -4(5) . .
O7 W2 O8 K4 152.8(14) . 2_547
O7 W2 O34 Dy1 83.6(14) . .
O7 W11 O16 W4 30(2) . .
O7 W11 O24 W1 -77.9(14) . .
O7 W11 O26 W9 17(3) . .
O7 W11 O26 K5 -155.6(19) . .
O8 W2 O7 W11 127(2) . .
O8 W2 O34 Dy1 -175.9(13) . .
O9 W1 O19 K4 74(3) . 2_647
O9 W1 O31 Dy1 -6(3) . .
O9 W7 O29 Dy1 13(2) . .
O9 W7 O56 K9 -53(4) . 2_657
O10 W3 O11 W10 63(2) . .
O10 W4 O6 W2 -57(2) . .
O10 W4 O6 K1 99.9(7) . 1_455
O10 W5 O5 W6 51(2) . .
O10 W5 O5 K1 -99.6(7) . 1_455
O10 W5 O15 W8 -63.4(19) . .
O10 Si1 O1 W2 73.4(16) . .
O10 Si1 O1 W6 -67.4(17) . .
O10 Si1 O17 W7 178.8(9) . .
O10 Si1 O17 W8 58.6(14) . .
O10 Si1 O17 W10 -60.3(13) . .
O10 Si1 O23 W1 179.9(11) . .
O10 Si1 O23 W9 56.6(17) . .
O10 Si1 O23 W11 -62.6(17) . .
O11 W3 O32 K8 -101.7(13) . 2_556
O11 W10 O14 K0A -39.7(15) . 1_554
O11 W10 O27 W8 85.5(11) . .
O11 W10 O53 W7 -19(3) . .
O11 W10 O53 K1 96.3(18) . .
O12 W5 O5 W6 -137(2) . .
O12 W5 O5 K1 72.8(9) . 1_455
O12 W5 O15 W8 129(2) . .
O13 W4 O6 W2 -129(2) . .
O13 W4 O6 K1 27.5(8) . 1_455
O13 W5 O5 W6 126(2) . .
O13 W5 O5 K1 -24.9(8) . 1_455
O13 W5 O15 W8 -69(3) . .
O14 W10 O27 W8 -170.0(10) . .
O14 W10 O53 W7 167.1(11) . .
O14 W10 O53 K1 -77.6(9) . .
O15 W5 O5 W6 -33(2) . .
O15 W5 O5 K1 176.8(8) . 1_455
O15 W8 O3 W6 34(3) . .
O15 W8 O22 K4 -56(4) . .
O16 W4 O6 W2 30(2) . .
O16 W4 O6 K1 -173.4(8) . 1_455
O16 W11 O24 W1 2(4) . .
O16 W11 O26 W9 91.7(11) . .
O16 W11 O26 K5 -80.9(11) . .
O17 W7 O9 W1 -72.1(8) . .
O17 W7 O9 K1 106.5(5) . .
O17 W7 O29 Dy1 97(2) . .
O17 W7 O56 K9 -161(3) . 2_657
O17 W8 O3 W6 -52(3) . .
O17 W10 O14 K0A -169(3) . 1_554
O17 W10 O27 W8 2.8(9) . .
O17 W10 O53 W7 -3.9(10) . .
O17 W10 O53 K1 111.5(8) . .
O17 Si1 O1 W2 -170.4(9) . .
O17 Si1 O1 W6 48.8(10) . .
O17 Si1 O10 W3 62.7(19) . .
O17 Si1 O10 W4 -179.6(9) . .
O17 Si1 O10 W5 -63.3(10) . .
O17 Si1 O23 W1 63.0(12) . .
O17 Si1 O23 W9 -60.3(13) . .
O17 Si1 O23 W11 -179.5(17) . .
O18 W1 O19 K4 158(3) . 2_647
O18 W1 O31 Dy1 -84(5) . .
O18 W9 O4 W10 -117.0(10) . .
O18 W9 O4 K1 19.2(6) . .
O18 W9 O21 Dy2 -144.3(17) . 1_554
O18 W9 O51 W3 57(4) . .
O19 W1 O31 Dy1 93(3) . .
O20 W11 O16 W4 132(2) . .
O20 W11 O24 W1 179.5(14) . .
O20 W11 O26 W9 -168.3(11) . .
O20 W11 O26 K5 19.1(12) . .
O21 W9 O4 W10 136.8(11) . .
O21 W9 O4 K1 -87.0(7) . .
O21 W9 O18 W1 -172.2(11) . .
O21 W9 O18 K1 80.4(10) . .
O21 W9 O51 W3 -128(2) . .
O22 W8 O3 W6 135(3) . .
O23 W1 O19 K4 167(2) . 2_647
O23 W1 O31 Dy1 -89(3) . .
O23 W9 O4 W10 -42.5(10) . .
O23 W9 O4 K1 93.8(6) . .
O23 W9 O18 W1 -0.2(11) . .
O23 W9 O18 K1 -107.6(9) . .
O23 W9 O51 W3 60(2) . .
O23 W11 O16 W4 -53(2) . .
O23 W11 O24 W1 5.4(13) . .
O23 W11 O26 W9 5.2(10) . .
O23 W11 O26 K5 -167.4(11) . .
O23 Si1 O1 W2 -49.4(12) . .
O23 Si1 O1 W6 169.8(11) . .
O23 Si1 O10 W3 -55(2) . .
O23 Si1 O10 W4 62.9(11) . .
O23 Si1 O10 W5 179.2(11) . .
O23 Si1 O17 W7 -61.8(10) . .
O23 Si1 O17 W8 178.0(17) . .
O23 Si1 O17 W10 59.1(10) . .
O24 W1 O19 K4 -121(3) . 2_647
O24 W1 O31 Dy1 -162(3) . .
O24 W11 O16 W4 -50(4) . .
O24 W11 O26 W9 -68.3(11) . .
O24 W11 O26 K5 119.2(11) . .
O26 W9 O4 W10 -24(2) . .
O26 W9 O4 K1 112.6(16) . .
O26 W9 O18 W1 -72.3(12) . .
O26 W9 O18 K1 -179.7(8) . .
O26 W9 O21 Dy2 124.1(18) . 1_554
O26 W9 O51 W3 133(2) . .
O26 W11 O16 W4 -131(2) . .
O26 W11 O24 W1 82.7(14) . .
O27 W8 O3 W6 -40(5) . .
O27 W8 O22 K4 34(4) . .
O27 W10 O14 K0A -128.5(14) . 1_554
O27 W10 O53 W7 69.0(12) . .
O27 W10 O53 K1 -175.7(8) . .
O28 C8 C10 C9 -78(4) . .
O28 C8 C10 C11 103(4) . .
O29 W7 O9 W1 17.9(9) . .
O29 W7 O9 K1 -163.6(6) . .
O29 W7 O56 K9 44(4) . 2_657
O30 W3 O11 W10 135(3) . .
O30 W3 O32 K8 -11.7(15) . 2_556
O30 W5 O5 W6 44(4) . .
O30 W5 O5 K1 -107(2) . 1_455
O30 W5 O15 W8 -136(2) . .
O31 W1 O19 K4 -21(3) . 2_647
O32 W3 O11 W10 -126(2) . .
O33 C3 C5 C2 80(4) . .
O33 C3 C5 C4 -106(4) . .
O34 W2 O7 W11 -132(2) . .
O34 W2 O8 K4 53.5(15) . 2_547
O35 W6 O50 K9 -51.5(16) . 2_557
O37 C3 C5 C2 -93(4) . .
O37 C3 C5 C4 81(4) . .
O38 C6 O39 K4 93(4) . 2_547
N1 C1 C7 C4 2(5) . .
N1 C2 C5 C3 174(3) . .
N1 C2 C5 C4 0(5) . .
C4 C6 O39 K4 -87(3) . 2_547
C5 C2 N1 C1 0(4) . .
C5 C4 C6 O38 1(5) . .
C5 C4 C6 O39 -179(3) . .
C5 C4 C6 K4 135(3) . 2_547
C5 C4 C7 C1 -2(6) . .
C6 C4 C5 C2 -174(3) . .
C6 C4 C5 C3 11(6) . .
C6 C4 C7 C1 174(3) . .
C7 C1 N1 C2 -1(4) . .
C7 C4 C5 C2 1(5) . .
C7 C4 C5 C3 -173(3) . .
C7 C4 C6 O38 -175(3) . .
C7 C4 C6 O39 5(5) . .
C7 C4 C6 K4 -40(4) . 2_547
K1 W1 O19 K4 109(3) . 2_647
K1 W1 O31 Dy1 11(4) . .
K1 W2 O7 W11 42(3) 1_455 .
K1 W2 O8 K4 -81.9(13) 1_455 2_547
K1 W2 O34 Dy1 -88.7(14) 1_455 .
K1 W4 O6 W2 -157(3) 1_455 .
K1 W5 O5 W6 151(3) 1_455 .
K1 W5 O15 W8 27(3) 1_455 .
K1 W6 O35 Dy1 77.2(14) 1_455 .
K1 W6 O50 K9 86.5(14) 1_455 2_557
K1 W7 O9 W1 -178.6(9) . .
K1 W7 O29 Dy1 -2(3) . .
K1 W7 O56 K9 -89(4) . 2_657
K1 W9 O4 W10 -136.3(10) . .
K1 W9 O18 W1 107.4(14) . .
K1 W9 O21 Dy2 -99.1(18) . 1_554
K1 W9 O51 W3 -24(3) . .
K1 W10 O14 K0A 95.5(13) . 1_554
K1 W10 O27 W8 -72.5(11) . .
K1 W10 O53 W7 -115.3(14) . .
K4 W1 O31 Dy1 89(3) 2_647 .
K4 W2 O7 W11 142(2) 2_547 .
K4 W2 O34 Dy1 -153.3(14) 2_547 .
K4 W8 O3 W6 130(3) . .
K5 W9 O4 W10 101.5(10) . .
K5 W9 O4 K1 -122.2(6) . .
K5 W9 O18 W1 -108.5(10) . .
K5 W9 O18 K1 144.1(5) . .
K5 W9 O21 Dy2 115.5(19) . 1_554
K5 W9 O51 W3 172(2) . .
K5 O63 C8 O28 88(3) 2_657 .
K5 O63 C8 C10 -88(2) 2_657 .
K5 C8 C10 C9 42(3) 2_657 .
K5 C8 C10 C11 -138(2) 2_657 .
O50 W6 O35 Dy1 166.8(12) . .
O51 W3 O11 W10 -23(2) . .
O51 W3 O32 K8 170.0(12) . 2_556
O51 W9 O4 W10 39.8(10) . .
O51 W9 O4 K1 176.0(6) . .
O51 W9 O18 W1 2(3) . .
O51 W9 O18 K1 -105(2) . .
O51 W9 O21 Dy2 37.9(19) . 1_554
O52 W7 O9 W1 -92.0(17) . .
O52 W7 O9 K1 86.5(16) . .
O52 W7 O29 Dy1 171(2) . .
O52 W7 O56 K9 140(4) . 2_657
O52 W8 O3 W6 -127(3) . .
O52 W8 O22 K4 123(4) . .
O53 W7 O9 W1 -143.7(9) . .
O53 W7 O9 K1 34.9(6) . .
O53 W7 O29 Dy1 89(3) . .
O53 W7 O56 K9 -135(4) . 2_657
O53 W10 O14 K0A 137.5(14) . 1_554
O53 W10 O27 W8 -68.3(11) . .
O54 W3 O11 W10 54(4) . .
O54 W3 O32 K8 78.3(15) . 2_556
O54 W4 O6 W2 -50(4) . .
O54 W4 O6 K1 107(2) . 1_455
O55 W4 O6 W2 130(2) . .
O55 W4 O6 K1 -73.0(9) . 1_455
O56 W7 O9 W1 121.6(9) . .
O56 W7 O9 K1 -59.8(7) . .
O56 W7 O29 Dy1 -89(2) . .
K8 O59 O0AA K9 72.3(11) . .
K8 O59 O0AA O62 -10(3) . .
K8 O59 O0AA C11 168(3) . 2_547
K8 O62 O0AA K9 -34.1(19) . .
K8 O62 O0AA O59 11(4) . .
K8 O62 O0AA C11 -167(2) . 2_547
K9 W6 O35 Dy1 145.6(12) 2_557 .
K9 W7 O9 W1 114.4(7) 2_657 .
K9 W7 O9 K1 -67.1(3) 2_657 .
K9 W7 O29 Dy1 -83(2) 2_657 .
K9 W11 O16 W4 135(2) . .
K9 W11 O24 W1 176.5(11) . .
K9 W11 O26 W9 -172.7(9) . .
K9 W11 O26 K5 14.7(9) . .
K9 O59 O0AA K8 -72.3(11) . .
K9 O59 O0AA O62 -82(4) . .
K9 O59 O0AA C11 96(3) . 2_547
O63 C8 C10 C9 99(3) . .
O63 C8 C10 C11 -81(4) . .
C8 C10 C11 C12 177(3) . .
C8 C10 C11 O0AA -6(5) . 2_557
C9 C10 C11 C12 -3(4) . .
C9 C10 C11 O0AA 175(3) . 2_557
C10 C9 C13 N2 1(4) . .
C10 C11 C12 N2 1(4) . .
C12 N2 C13 C9 -3(3) . .
C13 C9 C10 C8 -178(3) . .
C13 C9 C10 C11 2(4) . .
C13 N2 C12 C11 2(3) . .
K0A O63 C8 O28 -8(4) . .
K0A O63 C8 K5 -95.8(15) . 2_657
K0A O63 C8 C10 175.8(16) . .
Dy2 O37 C3 O33 26(5) . .
Dy2 O37 C3 C5 -161(2) . .
O0AA C11 C12 N2 -177(2) 2_557 .

loop_
_twin_individual_id
_twin_individual_mass_fraction_refined
1 0.49(2)
2 0.51(2)
